data_2202444
loop_
_publ_author_name
'Nicholson, Brian K.'
'Thwaite, Susanna E.'

_publ_section_title
;
 Tris(pentafluorophenyl)phosphine oxide
;
_journal_issue 11
_journal_name_full 'Acta Crystallographica Section E'
_journal_page_first o1700
_journal_page_last o1701
_journal_paper_doi 10.1107/S1600536803022463
_journal_volume 59
_journal_year 2003
_chemical_formula_iupac 'C18 F15 O P'
_chemical_formula_moiety 'C18 F15 O P'
_chemical_formula_sum 'C18 F15 O P'
_chemical_formula_weight 548.15
_chemical_name_common 'tris(pentafluorophenyl)phosphine oxide'
_chemical_name_systematic ?
_space_group_IT_number 14
_symmetry_cell_setting monoclinic
_symmetry_space_group_name_Hall '-P 2ybc'
_symmetry_space_group_name_H-M 'P 1 21/c 1'
_atom_sites_solution_hydrogens none
_atom_sites_solution_primary direct
_atom_sites_solution_secondary difmap
_audit_creation_method SHELXL-97
_cell_angle_alpha 90
_cell_angle_beta 95.950(10)
_cell_angle_gamma 90
_cell_formula_units_Z 8
_cell_length_a 9.5620(10)
_cell_length_b 20.4890(10)
_cell_length_c 18.3030(10)
_cell_measurement_reflns_used 7905
_cell_measurement_temperature 83(2)
_cell_measurement_theta_max 26
_cell_measurement_theta_min 2
_cell_volume 3566.5(5)
_computing_cell_refinement SMART
_computing_data_collection 'SMART (Siemens, 1994)'
_computing_data_reduction 'SAINT (Siemens, 1994)'
_computing_molecular_graphics 'ORTEP-3 for Windows (Farrugia, 1997)'
_computing_publication_material 'WinGX (Version 1.64; Farrugia, 1999)'
_computing_structure_refinement 'SHELXL97 (Sheldrick, 1997)'
_computing_structure_solution 'SHELXS97 (Sheldrick 1997)'
_diffrn_ambient_temperature 83(2)
_diffrn_measured_fraction_theta_full 0.997
_diffrn_measured_fraction_theta_max 0.997
_diffrn_measurement_device_type 'Siemens SMART CCD'
_diffrn_measurement_method \w
_diffrn_radiation_monochromator graphite
_diffrn_radiation_source 'fine-focus sealed tube'
_diffrn_radiation_type MoK\a
_diffrn_radiation_wavelength 0.71073
_diffrn_reflns_av_R_equivalents 0.0336
_diffrn_reflns_av_sigmaI/netI 0.0468
_diffrn_reflns_limit_h_max 11
_diffrn_reflns_limit_h_min -11
_diffrn_reflns_limit_k_max 25
_diffrn_reflns_limit_k_min 0
_diffrn_reflns_limit_l_max 22
_diffrn_reflns_limit_l_min -22
_diffrn_reflns_number 14186
_diffrn_reflns_theta_full 26.42
_diffrn_reflns_theta_max 26.42
_diffrn_reflns_theta_min 1.50
_diffrn_standards_decay_% 0
_diffrn_standards_number 0
_exptl_absorpt_coefficient_mu 0.319
_exptl_absorpt_correction_T_max 0.951
_exptl_absorpt_correction_T_min 0.867
_exptl_absorpt_correction_type multi-scan
_exptl_absorpt_process_details '(Blessing, 1995)'
_exptl_crystal_colour white
_exptl_crystal_density_diffrn 2.042
_exptl_crystal_density_method 'not measured'
_exptl_crystal_description needle
_exptl_crystal_F_000 2128
_exptl_crystal_size_max 0.46
_exptl_crystal_size_mid 0.18
_exptl_crystal_size_min 0.16
_refine_diff_density_max 0.351
_refine_diff_density_min -0.363
_refine_ls_extinction_method none
_refine_ls_goodness_of_fit_ref 1.026
_refine_ls_hydrogen_treatment none
_refine_ls_matrix_type full
_refine_ls_number_parameters 631
_refine_ls_number_reflns 7300
_refine_ls_number_restraints 0
_refine_ls_restrained_S_all 1.026
_refine_ls_R_factor_all 0.0658
_refine_ls_R_factor_gt 0.0399
_refine_ls_shift/su_max 0.001
_refine_ls_shift/su_mean 0.001
_refine_ls_structure_factor_coef Fsqd
_refine_ls_weighting_details 'calc w = 1/[\s^2^(Fo^2^)+(0.0407P)^2^+2.4099P] where P = (Fo^2^+2Fc^2^)/3'
_refine_ls_weighting_scheme calc
_refine_ls_wR_factor_gt 0.0842
_refine_ls_wR_factor_ref 0.0960
_reflns_number_gt 5418
_reflns_number_total 7300
_reflns_threshold_expression I>2\s(I)
_cod_data_source_file cf6286.cif
_cod_data_source_block I
_cod_original_sg_symbol_H-M 'P 21/c'
_cod_database_code 2202444

loop_
_symmetry_equiv_pos_as_xyz
'x, y, z'
'-x, y+1/2, -z+1/2'
'-x, -y, -z'
'x, -y-1/2, z-1/2'

loop_
_atom_site_label
_atom_site_fract_x
_atom_site_fract_y
_atom_site_fract_z
_atom_site_U_iso_or_equiv
_atom_site_adp_type
_atom_site_calc_flag
_atom_site_refinement_flags
_atom_site_occupancy
_atom_site_disorder_assembly
_atom_site_disorder_group
_atom_site_type_symbol
P1 0.23271(7) 0.69048(3) 0.91508(3) 0.01770(14) Uani d . 1 . . P
O1 0.27916(18) 0.75340(8) 0.94725(9) 0.0235(4) Uani d . 1 . . O
F12 -0.08513(14) 0.63627(7) 0.90415(8) 0.0251(3) Uani d . 1 . . F
F13 -0.20422(15) 0.57365(7) 1.00707(9) 0.0322(4) Uani d . 1 . . F
F14 -0.06004(18) 0.55080(8) 1.14085(9) 0.0375(4) Uani d . 1 . . F
F15 0.21150(17) 0.59042(8) 1.16792(8) 0.0340(4) Uani d . 1 . . F
F16 0.34134(15) 0.64740(7) 1.06102(8) 0.0275(3) Uani d . 1 . . F
F22 0.12257(17) 0.81180(7) 0.82694(9) 0.0314(4) Uani d . 1 . . F
F23 -0.04231(18) 0.81450(9) 0.69968(10) 0.0441(5) Uani d . 1 . . F
F24 -0.13147(17) 0.70183(10) 0.63239(9) 0.0448(5) Uani d . 1 . . F
F25 -0.05302(17) 0.58501(8) 0.69331(9) 0.0403(4) Uani d . 1 . . F
F26 0.11380(15) 0.58111(7) 0.82116(8) 0.0259(3) Uani d . 1 . . F
F32 0.31904(16) 0.54072(7) 0.94494(9) 0.0300(4) Uani d . 1 . . F
F33 0.54156(17) 0.47978(7) 0.90027(9) 0.0371(4) Uani d . 1 . . F
F34 0.72242(15) 0.54452(8) 0.82097(9) 0.0334(4) Uani d . 1 . . F
F35 0.67566(16) 0.67142(8) 0.78450(9) 0.0336(4) Uani d . 1 . . F
F36 0.45268(15) 0.73412(7) 0.82952(8) 0.0258(3) Uani d . 1 . . F
C11 0.1359(3) 0.64334(11) 0.97756(13) 0.0187(5) Uani d . 1 . . C
C12 -0.0040(3) 0.62411(12) 0.96733(14) 0.0207(5) Uani d . 1 . . C
C13 -0.0693(3) 0.59247(12) 1.02085(15) 0.0245(6) Uani d . 1 . . C
C14 0.0031(3) 0.58050(12) 1.08850(14) 0.0255(6) Uani d . 1 . . C
C15 0.1413(3) 0.60008(12) 1.10181(14) 0.0255(6) Uani d . 1 . . C
C16 0.2054(3) 0.63048(12) 1.04686(14) 0.0215(5) Uani d . 1 . . C
C21 0.1221(2) 0.69569(12) 0.82870(13) 0.0194(5) Uani d . 1 . . C
C22 0.0816(3) 0.75479(13) 0.79595(14) 0.0241(6) Uani d . 1 . . C
C23 -0.0041(3) 0.75689(14) 0.72984(15) 0.0299(6) Uani d . 1 . . C
C24 -0.0490(3) 0.69967(15) 0.69624(14) 0.0307(7) Uani d . 1 . . C
C25 -0.0096(3) 0.64023(14) 0.72671(14) 0.0274(6) Uani d . 1 . . C
C26 0.0764(2) 0.63927(12) 0.79168(14) 0.0213(5) Uani d . 1 . . C
C31 0.3790(2) 0.64076(12) 0.89025(13) 0.0192(5) Uani d . 1 . . C
C32 0.4050(3) 0.57518(12) 0.90656(14) 0.0227(5) Uani d . 1 . . C
C33 0.5196(3) 0.54295(12) 0.88333(15) 0.0263(6) Uani d . 1 . . C
C34 0.6110(3) 0.57556(13) 0.84291(14) 0.0244(6) Uani d . 1 . . C
C35 0.5875(3) 0.63994(13) 0.82485(14) 0.0239(6) Uani d . 1 . . C
C36 0.4730(3) 0.67152(12) 0.84864(13) 0.0212(5) Uani d . 1 . . C
P2 0.35787(6) 0.61940(3) 0.63562(3) 0.01802(14) Uani d . 1 . . P
O2 0.31295(18) 0.64998(8) 0.70178(9) 0.0235(4) Uani d . 1 . . O
F42 0.20850(14) 0.51079(7) 0.69146(8) 0.0282(3) Uani d . 1 . . F
F43 0.30154(16) 0.39320(7) 0.74170(9) 0.0335(4) Uani d . 1 . . F
F44 0.57237(17) 0.35809(7) 0.73119(9) 0.0329(4) Uani d . 1 . . F
F45 0.75148(15) 0.44183(7) 0.67415(8) 0.0303(4) Uani d . 1 . . F
F46 0.66368(14) 0.55963(7) 0.62693(8) 0.0259(3) Uani d . 1 . . F
F52 0.26525(15) 0.49966(7) 0.52869(8) 0.0250(3) Uani d . 1 . . F
F53 0.06359(15) 0.50076(7) 0.41726(8) 0.0259(3) Uani d . 1 . . F
F54 -0.09423(15) 0.60924(8) 0.38647(8) 0.0321(4) Uani d . 1 . . F
F55 -0.04669(16) 0.71843(7) 0.46979(9) 0.0311(4) Uani d . 1 . . F
F56 0.15452(15) 0.71893(7) 0.58287(8) 0.0239(3) Uani d . 1 . . F
F62 0.48754(16) 0.75316(7) 0.67759(8) 0.0278(3) Uani d . 1 . . F
F63 0.64005(16) 0.82941(7) 0.59837(8) 0.0292(4) Uani d . 1 . . F
F64 0.71166(15) 0.78893(7) 0.46668(8) 0.0273(3) Uani d . 1 . . F
F65 0.63732(15) 0.66753(7) 0.41587(8) 0.0276(3) Uani d . 1 . . F
F66 0.48424(14) 0.58921(7) 0.49495(8) 0.0231(3) Uani d . 1 . . F
C41 0.4315(3) 0.53937(11) 0.65708(13) 0.0192(5) Uani d . 1 . . C
C42 0.3442(3) 0.49489(13) 0.68782(14) 0.0230(5) Uani d . 1 . . C
C43 0.3889(3) 0.43455(12) 0.71302(14) 0.0238(6) Uani d . 1 . . C
C44 0.5271(3) 0.41673(12) 0.70806(14) 0.0240(6) Uani d . 1 . . C
C45 0.6178(3) 0.45921(12) 0.67844(13) 0.0217(5) Uani d . 1 . . C
C46 0.5702(3) 0.51967(12) 0.65374(13) 0.0198(5) Uani d . 1 . . C
C51 0.2171(2) 0.60933(12) 0.56150(13) 0.0191(5) Uani d . 1 . . C
C52 0.1903(2) 0.55510(11) 0.51676(14) 0.0203(5) Uani d . 1 . . C
C53 0.0867(3) 0.55441(12) 0.45831(13) 0.0214(5) Uani d . 1 . . C
C54 0.0055(3) 0.60920(13) 0.44328(14) 0.0240(6) Uani d . 1 . . C
C55 0.0285(2) 0.66413(12) 0.48607(14) 0.0219(5) Uani d . 1 . . C
C56 0.1329(3) 0.66379(12) 0.54381(13) 0.0201(5) Uani d . 1 . . C
C61 0.4804(2) 0.66790(12) 0.58920(13) 0.0181(5) Uani d . 1 . . C
C62 0.5223(2) 0.73001(12) 0.61365(13) 0.0197(5) Uani d . 1 . . C
C63 0.6007(3) 0.77026(11) 0.57303(14) 0.0217(5) Uani d . 1 . . C
C64 0.6382(2) 0.74960(12) 0.50661(14) 0.0211(5) Uani d . 1 . . C
C65 0.5999(2) 0.68779(12) 0.48056(13) 0.0212(5) Uani d . 1 . . C
C66 0.5225(2) 0.64887(11) 0.52178(13) 0.0190(5) Uani d . 1 . . C

loop_
_atom_site_aniso_label
_atom_site_aniso_U_11
_atom_site_aniso_U_22
_atom_site_aniso_U_33
_atom_site_aniso_U_12
_atom_site_aniso_U_13
_atom_site_aniso_U_23
P1 0.0180(3) 0.0169(3) 0.0180(3) -0.0011(2) 0.0013(2) 0.0001(3)
O1 0.0245(9) 0.0220(9) 0.0239(10) -0.0031(7) 0.0021(7) -0.0026(7)
F12 0.0200(7) 0.0314(8) 0.0233(8) -0.0030(6) -0.0003(6) 0.0018(6)
F13 0.0254(8) 0.0339(9) 0.0379(9) -0.0107(7) 0.0068(7) 0.0042(7)
F14 0.0487(10) 0.0336(9) 0.0318(9) -0.0098(8) 0.0121(8) 0.0101(7)
F15 0.0434(10) 0.0362(9) 0.0213(8) 0.0000(7) -0.0022(7) 0.0082(7)
F16 0.0239(8) 0.0318(8) 0.0253(8) -0.0044(6) -0.0048(6) 0.0029(7)
F22 0.0371(9) 0.0198(8) 0.0375(9) -0.0004(7) 0.0041(7) 0.0048(7)
F23 0.0422(10) 0.0503(11) 0.0394(10) 0.0131(8) 0.0019(8) 0.0237(8)
F24 0.0282(9) 0.0813(14) 0.0230(9) 0.0127(9) -0.0065(7) 0.0013(9)
F25 0.0304(9) 0.0525(11) 0.0360(10) 0.0017(8) -0.0061(7) -0.0241(8)
F26 0.0266(8) 0.0208(7) 0.0293(8) 0.0003(6) -0.0015(6) -0.0048(6)
F32 0.0332(8) 0.0213(8) 0.0367(9) -0.0003(7) 0.0091(7) 0.0056(7)
F33 0.0415(10) 0.0227(8) 0.0473(10) 0.0110(7) 0.0047(8) 0.0025(7)
F34 0.0240(8) 0.0384(9) 0.0378(9) 0.0083(7) 0.0029(7) -0.0089(7)
F35 0.0276(8) 0.0393(9) 0.0360(9) 0.0000(7) 0.0139(7) 0.0015(7)
F36 0.0285(8) 0.0219(8) 0.0281(8) 0.0005(6) 0.0076(6) 0.0033(6)
C11 0.0226(12) 0.0151(12) 0.0188(13) 0.0002(10) 0.0037(10) -0.0002(10)
C12 0.0236(13) 0.0188(12) 0.0195(13) 0.0007(10) 0.0010(10) -0.0014(10)
C13 0.0220(13) 0.0215(13) 0.0304(15) -0.0038(10) 0.0046(11) -0.0015(11)
C14 0.0371(15) 0.0179(13) 0.0229(14) -0.0024(11) 0.0098(12) 0.0027(11)
C15 0.0357(15) 0.0210(13) 0.0188(13) 0.0008(11) -0.0016(11) 0.0027(11)
C16 0.0231(13) 0.0182(12) 0.0229(13) -0.0018(10) 0.0013(10) -0.0016(10)
C21 0.0154(12) 0.0231(13) 0.0198(13) -0.0002(10) 0.0025(10) -0.0015(10)
C22 0.0220(13) 0.0258(14) 0.0256(14) 0.0015(11) 0.0081(11) 0.0044(11)
C23 0.0243(14) 0.0399(17) 0.0265(15) 0.0098(12) 0.0073(11) 0.0141(13)
C24 0.0169(13) 0.061(2) 0.0143(13) 0.0082(13) 0.0007(10) 0.0009(13)
C25 0.0178(13) 0.0417(17) 0.0230(14) 0.0022(12) 0.0034(10) -0.0103(12)
C26 0.0163(12) 0.0247(13) 0.0233(13) 0.0022(10) 0.0040(10) -0.0017(11)
C31 0.0184(12) 0.0199(12) 0.0187(12) -0.0004(10) -0.0012(10) -0.0017(10)
C32 0.0255(13) 0.0223(13) 0.0203(13) -0.0016(10) 0.0016(11) -0.0006(10)
C33 0.0293(14) 0.0198(13) 0.0283(15) 0.0053(11) -0.0046(11) 0.0010(11)
C34 0.0196(13) 0.0300(14) 0.0230(14) 0.0057(11) -0.0014(10) -0.0080(11)
C35 0.0202(13) 0.0310(14) 0.0203(13) -0.0023(11) 0.0014(10) -0.0018(11)
C36 0.0240(13) 0.0204(12) 0.0185(13) 0.0002(10) -0.0006(10) 0.0004(10)
P2 0.0169(3) 0.0193(3) 0.0179(3) 0.0000(2) 0.0021(2) -0.0002(3)
O2 0.0235(9) 0.0264(9) 0.0209(9) 0.0009(8) 0.0033(7) -0.0027(8)
F42 0.0189(7) 0.0312(8) 0.0347(9) -0.0020(6) 0.0038(6) 0.0049(7)
F43 0.0311(9) 0.0316(9) 0.0373(9) -0.0090(7) 0.0012(7) 0.0123(7)
F44 0.0397(9) 0.0214(8) 0.0365(9) 0.0012(7) -0.0019(7) 0.0076(7)
F45 0.0264(8) 0.0297(8) 0.0355(9) 0.0106(7) 0.0070(7) 0.0073(7)
F46 0.0196(7) 0.0256(8) 0.0334(9) 0.0011(6) 0.0068(6) 0.0088(6)
F52 0.0266(8) 0.0204(7) 0.0271(8) 0.0042(6) -0.0011(6) -0.0034(6)
F53 0.0276(8) 0.0258(8) 0.0238(8) -0.0077(6) 0.0011(6) -0.0059(6)
F54 0.0245(8) 0.0396(9) 0.0299(9) -0.0032(7) -0.0086(7) 0.0001(7)
F55 0.0273(8) 0.0276(8) 0.0368(9) 0.0084(7) -0.0048(7) 0.0027(7)
F56 0.0270(8) 0.0205(7) 0.0241(8) 0.0034(6) 0.0029(6) -0.0025(6)
F62 0.0365(9) 0.0237(8) 0.0241(8) -0.0030(7) 0.0074(7) -0.0069(6)
F63 0.0330(9) 0.0191(7) 0.0356(9) -0.0048(6) 0.0036(7) -0.0033(7)
F64 0.0232(8) 0.0271(8) 0.0322(9) -0.0024(6) 0.0058(6) 0.0079(7)
F65 0.0291(8) 0.0344(9) 0.0210(8) -0.0007(7) 0.0100(6) -0.0019(7)
F66 0.0245(7) 0.0218(7) 0.0237(8) -0.0018(6) 0.0053(6) -0.0059(6)
C41 0.0221(12) 0.0195(12) 0.0156(12) -0.0004(10) 0.0006(10) -0.0011(10)
C42 0.0205(13) 0.0272(14) 0.0206(13) -0.0028(11) -0.0007(10) -0.0007(11)
C43 0.0281(14) 0.0230(13) 0.0198(13) -0.0087(11) 0.0004(11) 0.0031(10)
C44 0.0332(14) 0.0182(13) 0.0193(13) 0.0017(11) -0.0034(11) 0.0018(10)
C45 0.0222(13) 0.0235(13) 0.0191(13) 0.0022(10) 0.0002(10) -0.0016(10)
C46 0.0215(13) 0.0215(13) 0.0163(12) -0.0022(10) 0.0017(10) -0.0008(10)
C51 0.0170(12) 0.0228(13) 0.0178(12) -0.0013(10) 0.0039(10) 0.0002(10)
C52 0.0186(12) 0.0186(12) 0.0243(14) 0.0003(10) 0.0054(10) 0.0009(10)
C53 0.0209(12) 0.0245(13) 0.0196(13) -0.0063(10) 0.0069(10) -0.0017(11)
C54 0.0167(12) 0.0343(15) 0.0206(13) -0.0045(11) 0.0003(10) 0.0017(11)
C55 0.0164(12) 0.0247(13) 0.0248(14) 0.0039(10) 0.0029(10) 0.0033(11)
C56 0.0204(12) 0.0191(12) 0.0213(13) -0.0011(10) 0.0057(10) -0.0004(10)
C61 0.0156(12) 0.0206(12) 0.0179(12) 0.0027(9) 0.0001(9) 0.0005(10)
C62 0.0180(12) 0.0220(13) 0.0189(13) 0.0042(10) 0.0015(10) -0.0020(10)
C63 0.0205(13) 0.0165(12) 0.0274(14) 0.0024(10) -0.0016(10) -0.0004(11)
C64 0.0146(12) 0.0227(13) 0.0259(14) 0.0010(10) 0.0016(10) 0.0089(11)
C65 0.0174(12) 0.0283(14) 0.0181(13) 0.0046(10) 0.0022(10) 0.0016(11)
C66 0.0172(12) 0.0182(12) 0.0209(13) 0.0022(10) -0.0013(10) -0.0015(10)

loop_
_atom_type_symbol
_atom_type_description
_atom_type_scat_dispersion_real
_atom_type_scat_dispersion_imag
_atom_type_scat_source
C C 0.0033 0.0016 'International Tables Vol C Tables 4.2.6.8 and 6.1.1.4'
O O 0.0106 0.0060 'International Tables Vol C Tables 4.2.6.8 and 6.1.1.4'
F F 0.0171 0.0103 'International Tables Vol C Tables 4.2.6.8 and 6.1.1.4'
P P 0.1023 0.0942 'International Tables Vol C Tables 4.2.6.8 and 6.1.1.4'

loop_
_geom_angle_atom_site_label_1
_geom_angle_atom_site_label_2
_geom_angle_atom_site_label_3
_geom_angle
O1 P1 C21 115.06(11)
O1 P1 C11 111.50(11)
C21 P1 C11 106.87(11)
O1 P1 C31 112.48(11)
C21 P1 C31 102.05(11)
C11 P1 C31 108.23(11)
C12 C11 C16 115.5(2)
C12 C11 P1 127.67(19)
C16 C11 P1 116.46(18)
F12 C12 C13 115.8(2)
F12 C12 C11 121.6(2)
C13 C12 C11 122.6(2)
F13 C13 C14 120.1(2)
F13 C13 C12 119.9(2)
C14 C13 C12 120.0(2)
F14 C14 C13 120.3(2)
F14 C14 C15 120.3(2)
C13 C14 C15 119.4(2)
F15 C15 C14 119.9(2)
F15 C15 C16 120.5(2)
C14 C15 C16 119.5(2)
F16 C16 C15 118.0(2)
F16 C16 C11 119.1(2)
C15 C16 C11 122.8(2)
C26 C21 C22 117.1(2)
C26 C21 P1 120.19(19)
C22 C21 P1 122.66(19)
F22 C22 C21 121.4(2)
F22 C22 C23 117.5(2)
C21 C22 C23 121.1(2)
F23 C23 C24 120.6(2)
F23 C23 C22 119.9(3)
C24 C23 C22 119.5(2)
F24 C24 C23 119.4(3)
F24 C24 C25 119.6(3)
C23 C24 C25 121.0(2)
F25 C25 C26 121.0(2)
F25 C25 C24 120.4(2)
C26 C25 C24 118.5(2)
F26 C26 C25 118.1(2)
F26 C26 C21 119.1(2)
C25 C26 C21 122.7(2)
C36 C31 C32 116.3(2)
C36 C31 P1 116.08(18)
C32 C31 P1 127.55(19)
F32 C32 C33 117.3(2)
F32 C32 C31 121.0(2)
C33 C32 C31 121.6(2)
F33 C33 C34 120.0(2)
F33 C33 C32 119.9(2)
C34 C33 C32 120.1(2)
F34 C34 C35 120.0(2)
F34 C34 C33 120.1(2)
C35 C34 C33 119.9(2)
F35 C35 C34 119.8(2)
F35 C35 C36 120.8(2)
C34 C35 C36 119.3(2)
F36 C36 C35 117.7(2)
F36 C36 C31 119.6(2)
C35 C36 C31 122.7(2)
O2 P2 C41 110.37(11)
O2 P2 C61 114.30(11)
C41 P2 C61 110.01(11)
O2 P2 C51 113.97(11)
C41 P2 C51 107.43(11)
C61 P2 C51 100.18(11)
C42 C41 C46 116.1(2)
C42 C41 P2 116.37(18)
C46 C41 P2 127.08(19)
F42 C42 C43 118.0(2)
F42 C42 C41 118.9(2)
C43 C42 C41 123.1(2)
F43 C43 C42 121.2(2)
F43 C43 C44 120.0(2)
C42 C43 C44 118.8(2)
F44 C44 C45 119.9(2)
F44 C44 C43 119.9(2)
C45 C44 C43 120.2(2)
F45 C45 C44 119.9(2)
F45 C45 C46 120.3(2)
C44 C45 C46 119.8(2)
F46 C46 C45 117.3(2)
F46 C46 C41 120.8(2)
C45 C46 C41 121.9(2)
C52 C51 C56 115.9(2)
C52 C51 P2 127.36(19)
C56 C51 P2 116.53(18)
F52 C52 C53 116.3(2)
F52 C52 C51 121.1(2)
C53 C52 C51 122.6(2)
F53 C53 C54 120.1(2)
F53 C53 C52 120.5(2)
C54 C53 C52 119.4(2)
F54 C54 C55 120.1(2)
F54 C54 C53 119.9(2)
C55 C54 C53 120.0(2)
F55 C55 C54 120.1(2)
F55 C55 C56 120.3(2)
C54 C55 C56 119.5(2)
F56 C56 C55 117.7(2)
F56 C56 C51 119.8(2)
C55 C56 C51 122.5(2)
C66 C61 C62 116.1(2)
C66 C61 P2 121.45(18)
C62 C61 P2 121.87(18)
F62 C62 C63 117.2(2)
F62 C62 C61 121.1(2)
C63 C62 C61 121.7(2)
F63 C63 C64 119.8(2)
F63 C63 C62 120.2(2)
C64 C63 C62 120.0(2)
F64 C64 C63 120.0(2)
F64 C64 C65 119.8(2)
C63 C64 C65 120.1(2)
F65 C65 C66 121.1(2)
F65 C65 C64 120.1(2)
C66 C65 C64 118.8(2)
F66 C66 C65 117.9(2)
F66 C66 C61 118.8(2)
C65 C66 C61 123.3(2)

loop_
_geom_bond_atom_site_label_1
_geom_bond_atom_site_label_2
_geom_bond_site_symmetry_2
_geom_bond_distance
_geom_bond_publ_flag
P1 O1 . 1.4670(17) ?
P1 C21 . 1.812(2) ?
P1 C11 . 1.821(2) ?
P1 C31 . 1.826(3) ?
F12 C12 . 1.347(3) ?
F13 C13 . 1.345(3) ?
F14 C14 . 1.332(3) ?
F15 C15 . 1.336(3) ?
F16 C16 . 1.344(3) ?
F22 C22 . 1.339(3) ?
F23 C23 . 1.338(3) ?
F24 C24 . 1.341(3) ?
F25 C25 . 1.332(3) ?
F26 C26 . 1.341(3) ?
F32 C32 . 1.337(3) ?
F33 C33 . 1.342(3) ?
F34 C34 . 1.337(3) ?
F35 C35 . 1.342(3) ?
F36 C36 . 1.338(3) ?
C11 C12 . 1.389(3) ?
C11 C16 . 1.395(3) ?
C12 C13 . 1.377(4) ?
C13 C14 . 1.377(4) ?
C14 C15 . 1.379(4) ?
C15 C16 . 1.379(4) ?
C21 C26 . 1.387(3) ?
C21 C22 . 1.388(3) ?
C22 C23 . 1.390(4) ?
C23 C24 . 1.372(4) ?
C24 C25 . 1.376(4) ?
C25 C26 . 1.374(4) ?
C31 C36 . 1.388(3) ?
C31 C32 . 1.393(3) ?
C32 C33 . 1.383(4) ?
C33 C34 . 1.376(4) ?
C34 C35 . 1.373(4) ?
C35 C36 . 1.380(3) ?
P2 O2 . 1.4667(18) ?
P2 C41 . 1.811(2) ?
P2 C61 . 1.813(3) ?
P2 C51 . 1.821(2) ?
F42 C42 . 1.346(3) ?
F43 C43 . 1.335(3) ?
F44 C44 . 1.331(3) ?
F45 C45 . 1.337(3) ?
F46 C46 . 1.342(3) ?
F52 C52 . 1.349(3) ?
F53 C53 . 1.337(3) ?
F54 C54 . 1.336(3) ?
F55 C55 . 1.341(3) ?
F56 C56 . 1.342(3) ?
F62 C62 . 1.336(3) ?
F63 C63 . 1.338(3) ?
F64 C64 . 1.335(3) ?
F65 C65 . 1.338(3) ?
F66 C66 . 1.353(3) ?
C41 C42 . 1.393(3) ?
C41 C46 . 1.394(3) ?
C42 C43 . 1.372(4) ?
C43 C44 . 1.383(4) ?
C44 C45 . 1.378(4) ?
C45 C46 . 1.380(3) ?
C51 C52 . 1.388(3) ?
C51 C56 . 1.394(3) ?
C52 C53 . 1.381(3) ?
C53 C54 . 1.376(4) ?
C54 C55 . 1.376(4) ?
C55 C56 . 1.377(3) ?
C61 C66 . 1.393(3) ?
C61 C62 . 1.394(3) ?
C62 C63 . 1.382(3) ?
C63 C64 . 1.370(4) ?
C64 C65 . 1.389(4) ?
C65 C66 . 1.367(3) ?

loop_
_cod_related_entry_id
_cod_related_entry_database
_cod_related_entry_code
1 ChemSpider 262713
